data_7028874
loop_
_publ_author_name
'Zhou, Wen'
'Saper, Noam I.'
'Krogman, Jeremy P.'
'Foxman, Bruce M.'
'Thomas, Christine M.'

_publ_section_title
;
 Effect of ligand modification on the reactivity of phosphinoamide-bridged
 heterobimetallic Zr/Co complexes.
;
_journal_issue 5
_journal_name_full 'Dalton transactions (Cambridge, England : 2003)'
_journal_page_first 1984
_journal_page_last 1989
_journal_paper_doi 10.1039/c3dt52133h
_journal_volume 43
_journal_year 2014
_chemical_formula_moiety 'C46 H77 Co1 N5 O1 P3 Zr1'
_chemical_formula_sum 'C46 H77 Co N5 O P3 Zr'
_chemical_formula_weight 959.22
_space_group_IT_number 14
_symmetry_cell_setting monoclinic
_symmetry_space_group_name_Hall '-P 2ybc'
_symmetry_space_group_name_H-M 'P 1 21/c 1'
_atom_sites_solution_hydrogens difmap
_atom_sites_solution_primary other
_audit_creation_date 12-07-16
_audit_creation_method CRYSTALS_ver_14.41
_cell_angle_alpha 90
_cell_angle_beta 106.602(4)
_cell_angle_gamma 90
_cell_formula_units_Z 8
_cell_length_a 22.9948(17)
_cell_length_b 22.4923(17)
_cell_length_c 19.5321(14)
_cell_measurement_reflns_used 9917
_cell_measurement_temperature 120
_cell_measurement_theta_max 29
_cell_measurement_theta_min 3
_cell_volume 9681.0(13)
_computing_cell_refinement 'Apex2 (Bruker AXS, 2006)'
_computing_data_collection 'Apex2 (Bruker AXS, 2006)'
_computing_data_reduction 'Apex2 (Bruker AXS, 2006)'
_computing_molecular_graphics 'CAMERON (Watkin et al., 1996)'
_computing_publication_material 'CRYSTALS (Betteridge et al., 2003)'
_computing_structure_refinement 'CRYSTALS (Betteridge et al., 2003)'
_computing_structure_solution 'Superflip (Palatinus & Chapuis, 2007)'
_diffrn_ambient_temperature 120
_diffrn_measured_fraction_theta_full 0.999
_diffrn_measured_fraction_theta_max 0.992
_diffrn_measurement_device Area
_diffrn_measurement_device_type 'Bruker Kappa Apex2'
_diffrn_measurement_method '\f & \w scans'
_diffrn_radiation_monochromator graphite
_diffrn_radiation_type 'Mo K\a'
_diffrn_radiation_wavelength 0.71073
_diffrn_reflns_av_R_equivalents 0.071
_diffrn_reflns_limit_h_max 31
_diffrn_reflns_limit_h_min -31
_diffrn_reflns_limit_k_max 23
_diffrn_reflns_limit_k_min -30
_diffrn_reflns_limit_l_max 26
_diffrn_reflns_limit_l_min -16
_diffrn_reflns_number 110797
_diffrn_reflns_theta_full 28.509
_diffrn_reflns_theta_max 29.091
_diffrn_reflns_theta_min 1.848
_diffrn_standards_number 0
_exptl_absorpt_coefficient_mu 0.696
_exptl_absorpt_correction_T_max 0.89
_exptl_absorpt_correction_T_min 0.79
_exptl_absorpt_correction_type numerical
_exptl_absorpt_process_details
; 
 Analytical Absorption (De Meulenaer & Tompa, 1965) 
;
_exptl_crystal_colour red
_exptl_crystal_density_diffrn 1.316
_exptl_crystal_density_method 'not measured'
_exptl_crystal_description prism
_exptl_crystal_F_000 4064
_exptl_crystal_size_max 0.340
_exptl_crystal_size_mid 0.340
_exptl_crystal_size_min 0.160
_refine_diff_density_max 1.63
_refine_diff_density_min -1.16
_refine_ls_extinction_method None
_refine_ls_goodness_of_fit_ref 1.0000
_refine_ls_hydrogen_treatment constr
_refine_ls_matrix_type full
_refine_ls_number_parameters 1025
_refine_ls_number_reflns 25761
_refine_ls_number_restraints 0
_refine_ls_R_factor_all 0.0835
_refine_ls_R_factor_gt 0.0405
_refine_ls_shift/su_max 0.0141503
_refine_ls_shift/su_mean 0.0024257
_refine_ls_structure_factor_coef Fsqd
_refine_ls_weighting_details
;
 Method= Modified Sheldrick 
 w=1/[\s^2^(F^2^) + ( 0.03P)^2^ + 9.30P] 
 ,where P=(max(Fo^2^,0) + 2Fc^2^)/3 
;
_refine_ls_weighting_scheme calc
_refine_ls_wR_factor_all 0.1006
_refine_ls_wR_factor_gt 0.0805
_refine_ls_wR_factor_ref 0.1006
_reflns_limit_h_max 30
_reflns_limit_h_min -31
_reflns_limit_k_max 30
_reflns_limit_k_min 0
_reflns_limit_l_max 26
_reflns_limit_l_min 0
_reflns_number_gt 15829
_reflns_number_total 25761
_reflns_threshold_expression I>2.0\s(I)
_oxford_diffrn_Wilson_B_factor 0.00
_oxford_diffrn_Wilson_scale 0.00
_oxford_refine_ls_r_factor_ref 0.0835
_oxford_refine_ls_scale 0.0360787(17)
_oxford_reflns_number_all 25761
_oxford_reflns_threshold_expression_ref I>-10.0\s(I)
_oxford_structure_analysis_title 'ZW_570_0ma in P2(1)/c'
_cod_data_source_file c3dt52133h.txt
_cod_data_source_block 4
_cod_depositor_comments
;
The following automatic conversions were performed:

'_atom_sites_solution_primary' value 'Other' changed to 'other'
according to
/usr/data/users/saulius/automatic-downloads/current/RSC/lib/dictionaries/cif_core.dic
dictionary named 'cif_core.dic' version 2.4.2 from 2011-04-26.

Automatic conversion script
Id: cif_fix_values 2281 2013-09-26 08:29:07Z andrius 
;
_cod_original_sg_symbol_H-M 'P 1 21/c 1 '
_cod_original_formula_sum 'C46 H77 Co1 N5 O1 P3 Zr1'
_cod_database_code 7028874

loop_
_symmetry_equiv_pos_as_xyz
x,y,z
-x,-y,-z
-x,y+1/2,-z+1/2
x,-y+1/2,z+1/2

loop_
_atom_site_label
_atom_site_type_symbol
_atom_site_fract_x
_atom_site_fract_y
_atom_site_fract_z
_atom_site_U_iso_or_equiv
_atom_site_occupancy
_atom_site_adp_type
_atom_site_refinement_flags_posn
_atom_site_refinement_flags_occupancy
_atom_site_disorder_assembly
_atom_site_disorder_group
Zr1 Zr 0.471353(11) 0.668995(11) 0.299413(12) 0.0148 1.0000 Uani . . . .
Zr101 Zr 0.970095(11) 0.679094(11) 0.288162(12) 0.0151 1.0000 Uani . . . .
Co1 Co 0.578682(16) 0.676913(15) 0.326872(17) 0.0151 1.0000 Uani . . . .
Co101 Co 1.078008(15) 0.683949(15) 0.316631(17) 0.0136 1.0000 Uani . . . .
P1 P 0.54741(3) 0.77085(3) 0.32755(4) 0.0183 1.0000 Uani . . . .
P2 P 0.55912(3) 0.62811(3) 0.41818(3) 0.0162 1.0000 Uani . . . .
P3 P 0.54860(3) 0.62877(3) 0.22295(3) 0.0175 1.0000 Uani . . . .
P101 P 1.04737(3) 0.64131(3) 0.20970(3) 0.0153 1.0000 Uani . . . .
P102 P 1.04817(3) 0.77755(3) 0.32436(3) 0.0165 1.0000 Uani . . . .
P103 P 1.05674(3) 0.62912(3) 0.40188(3) 0.0156 1.0000 Uani . . . .
O1 O 0.36797(8) 0.67688(8) 0.24123(9) 0.0197 1.0000 Uani . . . .
O101 O 0.86658(9) 0.68948(9) 0.23263(10) 0.0277 1.0000 Uani . . . .
N1 N 0.47133(10) 0.76415(10) 0.30436(12) 0.0221 1.0000 Uani . . . .
N2 N 0.48274(10) 0.62507(10) 0.39602(11) 0.0184 1.0000 Uani . . . .
N3 N 0.47491(10) 0.61176(10) 0.21268(11) 0.0191 1.0000 Uani . . . .
N4 N 0.66216(11) 0.68012(10) 0.35000(12) 0.0213 1.0000 Uani . . . .
N5 N 0.71244(12) 0.68225(12) 0.36458(14) 0.0334 1.0000 Uani . . . .
N101 N 0.97323(10) 0.62455(10) 0.19813(11) 0.0185 1.0000 Uani . . . .
N102 N 0.97183(10) 0.77394(10) 0.29701(11) 0.0198 1.0000 Uani . . . .
N103 N 0.98063(10) 0.63517(10) 0.38474(11) 0.0182 1.0000 Uani . . . .
N104 N 1.16117(11) 0.68809(10) 0.34169(11) 0.0187 1.0000 Uani . . . .
N105 N 1.21142(11) 0.69110(12) 0.35904(13) 0.0294 1.0000 Uani . . . .
C1 C 0.42238(12) 0.80403(12) 0.29849(14) 0.0208 1.0000 Uani . . . .
C2 C 0.39841(13) 0.83771(12) 0.23677(14) 0.0232 1.0000 Uani . . . .
C3 C 0.34769(13) 0.87328(12) 0.22849(15) 0.0249 1.0000 Uani . . . .
C4 C 0.31993(13) 0.87482(12) 0.28351(15) 0.0256 1.0000 Uani . . . .
C5 C 0.34189(13) 0.84198(12) 0.34491(15) 0.0243 1.0000 Uani . . . .
C6 C 0.39316(13) 0.80664(12) 0.35185(15) 0.0233 1.0000 Uani . . . .
C7 C 0.32255(15) 0.90856(14) 0.16117(16) 0.0348 1.0000 Uani . . . .
C8 C 0.31024(16) 0.84198(15) 0.40302(17) 0.0376 1.0000 Uani . . . .
C9 C 0.56838(13) 0.82309(12) 0.26409(14) 0.0227 1.0000 Uani . . . .
C10 C 0.54666(15) 0.88799(13) 0.26117(17) 0.0335 1.0000 Uani . . . .
C11 C 0.63649(14) 0.82198(14) 0.27142(16) 0.0308 1.0000 Uani . . . .
C12 C 0.56920(14) 0.80999(13) 0.41618(15) 0.0274 1.0000 Uani . . . .
C13 C 0.53728(16) 0.86832(14) 0.42407(18) 0.0373 1.0000 Uani . . . .
C14 C 0.63789(15) 0.81759(16) 0.44522(17) 0.0410 1.0000 Uani . . . .
C15 C 0.43352(12) 0.61521(12) 0.42465(13) 0.0176 1.0000 Uani . . . .
C16 C 0.39556(12) 0.56628(11) 0.40168(13) 0.0176 1.0000 Uani . . . .
C17 C 0.34123(12) 0.56061(12) 0.41847(13) 0.0198 1.0000 Uani . . . .
C18 C 0.32472(13) 0.60409(12) 0.46002(14) 0.0222 1.0000 Uani . . . .
C19 C 0.36222(13) 0.65327(12) 0.48453(13) 0.0207 1.0000 Uani . . . .
C20 C 0.41608(12) 0.65800(12) 0.46655(13) 0.0194 1.0000 Uani . . . .
C21 C 0.29878(13) 0.51042(13) 0.38798(15) 0.0273 1.0000 Uani . . . .
C22 C 0.34206(15) 0.70155(14) 0.52594(15) 0.0303 1.0000 Uani . . . .
C23 C 0.58312(12) 0.66188(12) 0.50916(13) 0.0202 1.0000 Uani . . . .
C24 C 0.56215(13) 0.62921(13) 0.56653(14) 0.0252 1.0000 Uani . . . .
C25 C 0.65169(14) 0.67220(15) 0.53530(15) 0.0320 1.0000 Uani . . . .
C26 C 0.58816(13) 0.55089(12) 0.44059(14) 0.0212 1.0000 Uani . . . .
C27 C 0.65043(13) 0.54411(13) 0.42902(15) 0.0250 1.0000 Uani . . . .
C28 C 0.54356(15) 0.50345(13) 0.40161(19) 0.0387 1.0000 Uani . . . .
C29 C 0.43319(12) 0.57591(12) 0.16304(14) 0.0207 1.0000 Uani . . . .
C30 C 0.43487(14) 0.56512(13) 0.09316(14) 0.0265 1.0000 Uani . . . .
C31 C 0.39153(15) 0.52942(14) 0.04692(15) 0.0334 1.0000 Uani . . . .
C32 C 0.34543(15) 0.50497(14) 0.07012(17) 0.0363 1.0000 Uani . . . .
C33 C 0.34202(14) 0.51489(13) 0.13914(17) 0.0320 1.0000 Uani . . . .
C34 C 0.38670(13) 0.54947(12) 0.18468(15) 0.0242 1.0000 Uani . . . .
C35 C 0.39691(18) 0.51728(16) -0.02717(16) 0.0493 1.0000 Uani . . . .
C36 C 0.29235(15) 0.48787(15) 0.1645(2) 0.0445 1.0000 Uani . . . .
C37 C 0.54822(14) 0.66646(16) 0.13726(16) 0.0365 1.0000 Uani . . . .
C38 C 0.60610(16) 0.69934(18) 0.14156(19) 0.0465 1.0000 Uani . . . .
C39 C 0.49349(15) 0.70761(16) 0.11190(16) 0.0388 1.0000 Uani . . . .
C40 C 0.65401(14) 0.56448(14) 0.22261(17) 0.0327 1.0000 Uani . . . .
C41 C 0.5853(3) 0.5615(3) 0.1990(4) 0.0212(14) 0.486(8) Uiso . P 1 1
C42 C 0.5644(3) 0.5055(3) 0.2277(3) 0.0256(18) 0.486(8) Uiso . P 1 1
C43 C 0.5893(3) 0.5544(2) 0.2280(4) 0.0195(13) 0.514(8) Uiso . P 1 2
C44 C 0.5571(3) 0.5050(3) 0.1793(3) 0.0274(17) 0.514(8) Uiso . P 1 2
C45 C 0.34499(13) 0.69576(13) 0.16672(14) 0.0240 1.0000 Uani . . . .
C46 C 0.27725(13) 0.70272(15) 0.15327(15) 0.0308 1.0000 Uani . . . .
C47 C 0.27112(13) 0.71717(14) 0.22715(15) 0.0275 1.0000 Uani . . . .
C48 C 0.31811(13) 0.67626(13) 0.27376(15) 0.0251 1.0000 Uani . . . .
C101 C 0.93297(12) 0.59041(12) 0.14487(13) 0.0195 1.0000 Uani . . . .
C102 C 0.94136(13) 0.57755(12) 0.07800(14) 0.0220 1.0000 Uani . . . .
C103 C 0.90016(13) 0.54273(12) 0.02788(14) 0.0236 1.0000 Uani . . . .
C104 C 0.84900(14) 0.52151(13) 0.04386(15) 0.0284 1.0000 Uani . . . .
C105 C 0.83886(13) 0.53337(13) 0.10923(15) 0.0284 1.0000 Uani . . . .
C106 C 0.88129(13) 0.56711(13) 0.15888(14) 0.0239 1.0000 Uani . . . .
C107 C 0.91070(15) 0.52954(14) -0.04289(15) 0.0337 1.0000 Uani . . . .
C108 C 0.78322(16) 0.51010(18) 0.12582(18) 0.0480 1.0000 Uani . . . .
C109 C 1.08426(13) 0.57221(12) 0.18744(14) 0.0204 1.0000 Uani . . . .
C110 C 1.06232(14) 0.51435(12) 0.21249(15) 0.0266 1.0000 Uani . . . .
C111 C 1.15320(14) 0.57594(14) 0.21367(17) 0.0311 1.0000 Uani . . . .
C112 C 1.04872(13) 0.68748(12) 0.12950(13) 0.0215 1.0000 Uani . . . .
C113 C 0.99404(13) 0.72918(13) 0.10812(15) 0.0272 1.0000 Uani . . . .
C114 C 1.10843(13) 0.72097(13) 0.14161(14) 0.0253 1.0000 Uani . . . .
C115 C 0.92420(12) 0.80616(11) 0.31222(14) 0.0188 1.0000 Uani . . . .
C116 C 0.88695(13) 0.84383(12) 0.26156(14) 0.0231 1.0000 Uani . . . .
C117 C 0.83475(13) 0.86874(12) 0.27154(15) 0.0256 1.0000 Uani . . . .
C118 C 0.81989(13) 0.85655(13) 0.33359(15) 0.0256 1.0000 Uani . . . .
C119 C 0.85588(13) 0.81989(13) 0.38661(14) 0.0237 1.0000 Uani . . . .
C120 C 0.90771(13) 0.79529(12) 0.37488(14) 0.0220 1.0000 Uani . . . .
C121 C 0.79403(15) 0.90641(14) 0.21420(17) 0.0363 1.0000 Uani . . . .
C122 C 0.83761(15) 0.80588(16) 0.45292(16) 0.0368 1.0000 Uani . . . .
C123 C 1.06839(13) 0.81174(12) 0.41508(14) 0.0224 1.0000 Uani . . . .
C124 C 1.04685(15) 0.87568(13) 0.42078(17) 0.0330 1.0000 Uani . . . .
C125 C 1.13595(14) 0.80623(14) 0.45446(15) 0.0301 1.0000 Uani . . . .
C126 C 1.07031(13) 0.83230(12) 0.26426(14) 0.0213 1.0000 Uani . . . .
C127 C 1.03748(15) 0.89209(13) 0.25056(17) 0.0331 1.0000 Uani . . . .
C128 C 1.13891(14) 0.84148(14) 0.28414(16) 0.0304 1.0000 Uani . . . .
C129 C 0.93148(12) 0.60758(12) 0.40242(14) 0.0195 1.0000 Uani . . . .
C130 C 0.90614(13) 0.63260(13) 0.45248(15) 0.0252 1.0000 Uani . . . .
C131 C 0.85221(14) 0.60897(15) 0.46227(16) 0.0318 1.0000 Uani . . . .
C132 C 0.82543(14) 0.56126(15) 0.42070(18) 0.0369 1.0000 Uani . . . .
C133 C 0.84938(14) 0.53519(14) 0.37148(16) 0.0313 1.0000 Uani . . . .
C134 C 0.90249(13) 0.55870(12) 0.36264(15) 0.0240 1.0000 Uani . . . .
C135 C 0.82618(17) 0.63624(18) 0.51706(19) 0.0497 1.0000 Uani . . . .
C136 C 0.81876(16) 0.48346(16) 0.32674(19) 0.0484 1.0000 Uani . . . .
C137 C 1.07117(16) 0.54843(14) 0.3957(2) 0.0194(8) 0.861(8) Uiso . P 1 4
C138 C 1.04749(16) 0.50533(15) 0.44152(18) 0.0254(10) 0.861(8) Uiso . P 1 4
C139 C 1.13902(14) 0.53576(13) 0.40426(16) 0.0282 1.0000 Uani . . . .
C140 C 1.0846(10) 0.5503(9) 0.4282(14) 0.022(5) 0.139(8) Uiso . P 1 3
C141 C 1.0402(11) 0.5028(10) 0.3918(13) 0.032(7) 0.139(8) Uiso . P 1 3
C142 C 1.08869(12) 0.65354(12) 0.49591(13) 0.0200 1.0000 Uani . . . .
C143 C 1.06357(13) 0.62220(14) 0.55136(14) 0.0273 1.0000 Uani . . . .
C144 C 1.15808(13) 0.65205(15) 0.52062(15) 0.0300 1.0000 Uani . . . .
C145 C 0.84273(14) 0.71241(15) 0.15996(15) 0.0326 1.0000 Uani . . . .
C146 C 0.77495(16) 0.7127(2) 0.1478(2) 0.0635 1.0000 Uani . . . .
C147 C 0.76665(17) 0.71841(18) 0.2209(2) 0.0528 1.0000 Uani . . . .
C148 C 0.81704(14) 0.68312(16) 0.26518(17) 0.0366 1.0000 Uani . . . .
H21 H 0.4175 0.8355 0.2011 0.0272 1.0000 Uiso R . . .
H41 H 0.2861 0.8987 0.2790 0.0306 1.0000 Uiso R . . .
H61 H 0.4083 0.7842 0.3936 0.0279 1.0000 Uiso R . . .
H71 H 0.3502 0.9087 0.1316 0.0518 1.0000 Uiso R . . .
H72 H 0.2842 0.8916 0.1340 0.0531 1.0000 Uiso R . . .
H73 H 0.3167 0.9496 0.1737 0.0510 1.0000 Uiso R . . .
H81 H 0.2856 0.8063 0.3990 0.0556 1.0000 Uiso R . . .
H82 H 0.2856 0.8763 0.3981 0.0560 1.0000 Uiso R . . .
H83 H 0.3404 0.8425 0.4487 0.0556 1.0000 Uiso R . . .
H91 H 0.5489 0.8057 0.2182 0.0270 1.0000 Uiso R . . .
H101 H 0.5497 0.9055 0.2183 0.0494 1.0000 Uiso R . . .
H102 H 0.5053 0.8900 0.2626 0.0497 1.0000 Uiso R . . .
H103 H 0.5725 0.9099 0.3004 0.0497 1.0000 Uiso R . . .
H111 H 0.6590 0.8455 0.3119 0.0456 1.0000 Uiso R . . .
H112 H 0.6532 0.7824 0.2778 0.0460 1.0000 Uiso R . . .
H113 H 0.6446 0.8386 0.2298 0.0454 1.0000 Uiso R . . .
H121 H 0.5572 0.7805 0.4471 0.0333 1.0000 Uiso R . . .
H131 H 0.5550 0.8998 0.4035 0.0554 1.0000 Uiso R . . .
H132 H 0.5427 0.8769 0.4743 0.0557 1.0000 Uiso R . . .
H133 H 0.4951 0.8661 0.4005 0.0568 1.0000 Uiso R . . .
H141 H 0.6496 0.8524 0.4232 0.0607 1.0000 Uiso R . . .
H142 H 0.6591 0.7826 0.4355 0.0607 1.0000 Uiso R . . .
H143 H 0.6480 0.8234 0.4967 0.0612 1.0000 Uiso R . . .
H161 H 0.4060 0.5376 0.3733 0.0203 1.0000 Uiso R . . .
H181 H 0.2884 0.6010 0.4715 0.0269 1.0000 Uiso R . . .
H201 H 0.4412 0.6908 0.4814 0.0224 1.0000 Uiso R . . .
H211 H 0.2804 0.4958 0.4219 0.0418 1.0000 Uiso R . . .
H212 H 0.2675 0.5225 0.3468 0.0424 1.0000 Uiso R . . .
H213 H 0.3193 0.4782 0.3731 0.0417 1.0000 Uiso R . . .
H221 H 0.3681 0.7351 0.5324 0.0460 1.0000 Uiso R . . .
H222 H 0.3422 0.6874 0.5721 0.0453 1.0000 Uiso R . . .
H223 H 0.3024 0.7147 0.5008 0.0462 1.0000 Uiso R . . .
H231 H 0.5637 0.7007 0.5028 0.0238 1.0000 Uiso R . . .
H241 H 0.5656 0.6544 0.6064 0.0381 1.0000 Uiso R . . .
H242 H 0.5866 0.5948 0.5819 0.0382 1.0000 Uiso R . . .
H243 H 0.5216 0.6167 0.5485 0.0380 1.0000 Uiso R . . .
H251 H 0.6658 0.6907 0.4988 0.0477 1.0000 Uiso R . . .
H252 H 0.6618 0.6971 0.5771 0.0480 1.0000 Uiso R . . .
H253 H 0.6725 0.6346 0.5477 0.0482 1.0000 Uiso R . . .
H261 H 0.5936 0.5455 0.4910 0.0251 1.0000 Uiso R . . .
H271 H 0.6484 0.5512 0.3793 0.0372 1.0000 Uiso R . . .
H272 H 0.6663 0.5042 0.4425 0.0365 1.0000 Uiso R . . .
H273 H 0.6791 0.5727 0.4575 0.0373 1.0000 Uiso R . . .
H281 H 0.5310 0.5118 0.3523 0.0583 1.0000 Uiso R . . .
H282 H 0.5635 0.4659 0.4093 0.0576 1.0000 Uiso R . . .
H283 H 0.5082 0.5036 0.4187 0.0575 1.0000 Uiso R . . .
H301 H 0.4652 0.5827 0.0771 0.0309 1.0000 Uiso R . . .
H321 H 0.3166 0.4810 0.0391 0.0435 1.0000 Uiso R . . .
H341 H 0.3850 0.5550 0.2318 0.0288 1.0000 Uiso R . . .
H351 H 0.4195 0.4827 -0.0283 0.0748 1.0000 Uiso R . . .
H352 H 0.3587 0.5136 -0.0618 0.0744 1.0000 Uiso R . . .
H353 H 0.4174 0.5488 -0.0432 0.0746 1.0000 Uiso R . . .
H361 H 0.2610 0.4733 0.1265 0.0678 1.0000 Uiso R . . .
H362 H 0.3075 0.4560 0.1961 0.0676 1.0000 Uiso R . . .
H363 H 0.2758 0.5161 0.1888 0.0682 1.0000 Uiso R . . .
H371 H 0.5474 0.6360 0.1003 0.0447 1.0000 Uiso R . . .
H381 H 0.6389 0.6683 0.1480 0.0703 1.0000 Uiso R . . .
H382 H 0.6012 0.7199 0.0951 0.0704 1.0000 Uiso R . . .
H383 H 0.6154 0.7275 0.1826 0.0699 1.0000 Uiso R . . .
H392 H 0.4925 0.7335 0.1497 0.0570 1.0000 Uiso R . . .
H393 H 0.4571 0.6846 0.0974 0.0567 1.0000 Uiso R . . .
H396 H 0.4979 0.7296 0.0730 0.0585 1.0000 Uiso R . . .
H421 H 0.5719 0.5588 0.1470 0.0252 0.486(8) Uiso R P 1 1
H431 H 0.5792 0.5059 0.2786 0.0379 0.486(8) Uiso R P 1 1
H432 H 0.5811 0.4716 0.2096 0.0381 0.486(8) Uiso R P 1 1
H433 H 0.5212 0.5025 0.2134 0.0377 0.486(8) Uiso R P 1 1
H441 H 0.6525 0.5757 0.1748 0.0485 0.514(8) Uiso R P 1 2
H442 H 0.6776 0.5287 0.2350 0.0490 0.514(8) Uiso R P 1 2
H443 H 0.6675 0.5977 0.2005 0.0487 0.486(8) Uiso R P 1 1
H444 H 0.6742 0.5959 0.2541 0.0487 0.514(8) Uiso R P 1 2
H445 H 0.6692 0.5690 0.2739 0.0491 0.486(8) Uiso R P 1 1
H446 H 0.6709 0.5285 0.2094 0.0489 0.486(8) Uiso R P 1 1
H451 H 0.5933 0.5402 0.2765 0.0230 0.514(8) Uiso R P 1 2
H461 H 0.5839 0.4709 0.1861 0.0411 0.514(8) Uiso R P 1 2
H462 H 0.5479 0.5179 0.1307 0.0405 0.514(8) Uiso R P 1 2
H463 H 0.5211 0.4942 0.1912 0.0406 0.514(8) Uiso R P 1 2
H471 H 0.3035 0.6350 0.2725 0.0304 1.0000 Uiso R . . .
H472 H 0.3328 0.6896 0.3233 0.0296 1.0000 Uiso R . . .
H481 H 0.2823 0.7583 0.2388 0.0330 1.0000 Uiso R . . .
H482 H 0.2314 0.7090 0.2312 0.0331 1.0000 Uiso R . . .
H491 H 0.2610 0.7342 0.1193 0.0381 1.0000 Uiso R . . .
H492 H 0.2566 0.6660 0.1342 0.0366 1.0000 Uiso R . . .
H501 H 0.3643 0.7333 0.1601 0.0290 1.0000 Uiso R . . .
H502 H 0.3536 0.6653 0.1367 0.0286 1.0000 Uiso R . . .
H1021 H 0.9759 0.5923 0.0668 0.0254 1.0000 Uiso R . . .
H1041 H 0.8214 0.4979 0.0096 0.0334 1.0000 Uiso R . . .
H1061 H 0.8750 0.5735 0.2032 0.0288 1.0000 Uiso R . . .
H1071 H 0.9180 0.5647 -0.0651 0.0519 1.0000 Uiso R . . .
H1072 H 0.8766 0.5109 -0.0750 0.0516 1.0000 Uiso R . . .
H1073 H 0.9450 0.5050 -0.0367 0.0515 1.0000 Uiso R . . .
H1081 H 0.7941 0.4844 0.1658 0.0719 1.0000 Uiso R . . .
H1082 H 0.7574 0.4887 0.0877 0.0720 1.0000 Uiso R . . .
H1083 H 0.7612 0.5413 0.1379 0.0728 1.0000 Uiso R . . .
H1091 H 1.0734 0.5710 0.1360 0.0244 1.0000 Uiso R . . .
H1101 H 1.0772 0.5099 0.2635 0.0403 1.0000 Uiso R . . .
H1102 H 1.0192 0.5133 0.1994 0.0405 1.0000 Uiso R . . .
H1103 H 1.0773 0.4815 0.1904 0.0397 1.0000 Uiso R . . .
H1111 H 1.1703 0.5406 0.2005 0.0467 1.0000 Uiso R . . .
H1112 H 1.1672 0.6085 0.1917 0.0469 1.0000 Uiso R . . .
H1113 H 1.1670 0.5800 0.2651 0.0467 1.0000 Uiso R . . .
H1121 H 1.0448 0.6604 0.0887 0.0256 1.0000 Uiso R . . .
H1131 H 0.9909 0.7523 0.1482 0.0409 1.0000 Uiso R . . .
H1132 H 0.9988 0.7554 0.0714 0.0409 1.0000 Uiso R . . .
H1133 H 0.9574 0.7072 0.0901 0.0401 1.0000 Uiso R . . .
H1141 H 1.1176 0.7427 0.1860 0.0379 1.0000 Uiso R . . .
H1142 H 1.1406 0.6937 0.1432 0.0377 1.0000 Uiso R . . .
H1143 H 1.1053 0.7481 0.1019 0.0382 1.0000 Uiso R . . .
H1161 H 0.8963 0.8514 0.2197 0.0274 1.0000 Uiso R . . .
H1181 H 0.7848 0.8730 0.3396 0.0316 1.0000 Uiso R . . .
H1201 H 0.9324 0.7703 0.4098 0.0256 1.0000 Uiso R . . .
H1211 H 0.7608 0.9213 0.2276 0.0557 1.0000 Uiso R . . .
H1212 H 0.7789 0.8849 0.1716 0.0550 1.0000 Uiso R . . .
H1213 H 0.8147 0.9396 0.2033 0.0556 1.0000 Uiso R . . .
H1221 H 0.8620 0.7746 0.4803 0.0558 1.0000 Uiso R . . .
H1222 H 0.7970 0.7927 0.4406 0.0554 1.0000 Uiso R . . .
H1223 H 0.8410 0.8399 0.4814 0.0560 1.0000 Uiso R . . .
H1231 H 1.0462 0.7873 0.4405 0.0271 1.0000 Uiso R . . .
H1241 H 1.0719 0.9046 0.4057 0.0499 1.0000 Uiso R . . .
H1242 H 1.0056 0.8817 0.3933 0.0497 1.0000 Uiso R . . .
H1243 H 1.0512 0.8845 0.4705 0.0500 1.0000 Uiso R . . .
H1251 H 1.1432 0.8145 0.5042 0.0449 1.0000 Uiso R . . .
H1252 H 1.1499 0.7669 0.4486 0.0447 1.0000 Uiso R . . .
H1253 H 1.1589 0.8353 0.4368 0.0451 1.0000 Uiso R . . .
H1261 H 1.0590 0.8119 0.2191 0.0262 1.0000 Uiso R . . .
H1271 H 1.0429 0.9094 0.2078 0.0498 1.0000 Uiso R . . .
H1272 H 0.9945 0.8876 0.2438 0.0499 1.0000 Uiso R . . .
H1273 H 1.0532 0.9192 0.2894 0.0498 1.0000 Uiso R . . .
H1281 H 1.1604 0.8042 0.2960 0.0451 1.0000 Uiso R . . .
H1282 H 1.1516 0.8688 0.3235 0.0452 1.0000 Uiso R . . .
H1283 H 1.1496 0.8588 0.2439 0.0460 1.0000 Uiso R . . .
H1301 H 0.9245 0.6647 0.4796 0.0284 1.0000 Uiso R . . .
H1321 H 0.7899 0.5456 0.4271 0.0443 1.0000 Uiso R . . .
H1341 H 0.9193 0.5405 0.3291 0.0295 1.0000 Uiso R . . .
H1351 H 0.7949 0.6637 0.4949 0.0745 1.0000 Uiso R . . .
H1352 H 0.8560 0.6599 0.5516 0.0724 1.0000 Uiso R . . .
H1353 H 0.8099 0.6073 0.5419 0.0746 1.0000 Uiso R . . .
H1361 H 0.7795 0.4957 0.2974 0.0733 1.0000 Uiso R . . .
H1362 H 0.8135 0.4513 0.3583 0.0732 1.0000 Uiso R . . .
H1363 H 0.8428 0.4697 0.2960 0.0735 1.0000 Uiso R . . .
H1371 H 1.0486 0.5385 0.3463 0.0228 0.861(8) Uiso R P 1 4
H1381 H 1.0079 0.5171 0.4433 0.0376 0.861(8) Uiso R P 1 4
H1382 H 1.0734 0.5060 0.4900 0.0368 0.861(8) Uiso R P 1 4
H1383 H 1.0461 0.4652 0.4228 0.0378 0.861(8) Uiso R P 1 4
H1391 H 1.1748 0.5507 0.4385 0.0419 0.139(8) Uiso R P 1 3
H1392 H 1.1424 0.4933 0.4009 0.0421 0.139(8) Uiso R P 1 3
H1393 H 1.1555 0.5655 0.3793 0.0417 0.861(8) Uiso R P 1 4
H1394 H 1.1356 0.5534 0.3585 0.0420 0.139(8) Uiso R P 1 3
H1395 H 1.1423 0.4972 0.3838 0.0424 0.861(8) Uiso R P 1 4
H1396 H 1.1621 0.5347 0.4533 0.0417 0.861(8) Uiso R P 1 4
H1401 H 1.0942 0.5453 0.4801 0.0261 0.139(8) Uiso R P 1 3
H1411 H 1.0134 0.4938 0.4199 0.0460 0.139(8) Uiso R P 1 3
H1412 H 1.0167 0.5167 0.3456 0.0460 0.139(8) Uiso R P 1 3
H1413 H 1.0619 0.4675 0.3862 0.0461 0.139(8) Uiso R P 1 3
H1421 H 1.0759 0.6946 0.4943 0.0235 1.0000 Uiso R . . .
H1431 H 1.0206 0.6205 0.5363 0.0405 1.0000 Uiso R . . .
H1432 H 1.0792 0.5825 0.5613 0.0408 1.0000 Uiso R . . .
H1433 H 1.0758 0.6444 0.5943 0.0407 1.0000 Uiso R . . .
H1441 H 1.1723 0.6745 0.5633 0.0444 1.0000 Uiso R . . .
H1442 H 1.1743 0.6693 0.4855 0.0446 1.0000 Uiso R . . .
H1443 H 1.1730 0.6119 0.5302 0.0446 1.0000 Uiso R . . .
H1451 H 0.8587 0.7513 0.1567 0.0392 1.0000 Uiso R . . .
H1452 H 0.8553 0.6863 0.1281 0.0394 1.0000 Uiso R . . .
H1461 H 0.7579 0.7449 0.1170 0.0759 1.0000 Uiso R . . .
H1462 H 0.7583 0.6754 0.1280 0.0770 1.0000 Uiso R . . .
H1471 H 0.7717 0.7605 0.2348 0.0642 1.0000 Uiso R . . .
H1472 H 0.7272 0.7040 0.2221 0.0629 1.0000 Uiso R . . .
H1481 H 0.8294 0.6974 0.3125 0.0447 1.0000 Uiso R . . .
H1482 H 0.8053 0.6417 0.2646 0.0451 1.0000 Uiso R . . .

loop_
_atom_site_aniso_label
_atom_site_aniso_U_11
_atom_site_aniso_U_22
_atom_site_aniso_U_33
_atom_site_aniso_U_23
_atom_site_aniso_U_13
_atom_site_aniso_U_12
Zr1 0.00975(13) 0.01538(12) 0.01939(12) -0.00090(9) 0.00430(9) 0.00005(10)
Zr101 0.00962(13) 0.01900(13) 0.01669(11) -0.00351(9) 0.00364(9) 0.00021(10)
Co1 0.00988(18) 0.01498(17) 0.02079(17) -0.00032(13) 0.00483(13) -0.00007(14)
Co101 0.00994(18) 0.01507(17) 0.01574(15) -0.00159(13) 0.00368(13) 0.00015(14)
P1 0.0137(4) 0.0148(3) 0.0263(3) -0.0014(3) 0.0057(3) -0.0011(3)
P2 0.0120(3) 0.0176(3) 0.0187(3) -0.0011(2) 0.0040(3) -0.0009(3)
P3 0.0125(4) 0.0193(3) 0.0215(3) -0.0006(3) 0.0062(3) 0.0019(3)
P101 0.0121(3) 0.0185(3) 0.0159(3) -0.0030(2) 0.0050(2) 0.0003(3)
P102 0.0138(4) 0.0157(3) 0.0199(3) -0.0017(2) 0.0050(3) 0.0009(3)
P103 0.0118(3) 0.0163(3) 0.0196(3) -0.0003(2) 0.0059(3) 0.0003(3)
O1 0.0119(10) 0.0241(10) 0.0224(9) 0.0035(7) 0.0037(7) 0.0031(8)
O101 0.0118(10) 0.0369(12) 0.0318(10) -0.0060(9) 0.0019(8) 0.0037(9)
N1 0.0139(12) 0.0149(11) 0.0371(13) -0.0012(9) 0.0065(10) 0.0011(9)
N2 0.0125(12) 0.0216(12) 0.0215(11) 0.0013(9) 0.0058(9) -0.0034(9)
N3 0.0137(12) 0.0227(12) 0.0220(11) -0.0049(9) 0.0069(9) -0.0010(9)
N4 0.0188(13) 0.0187(12) 0.0269(11) 0.0018(9) 0.0076(10) 0.0004(10)
N5 0.0136(14) 0.0404(16) 0.0451(15) 0.0020(12) 0.0066(11) -0.0025(12)
N101 0.0147(12) 0.0218(11) 0.0197(10) -0.0078(9) 0.0063(9) -0.0027(9)
N102 0.0149(12) 0.0201(11) 0.0241(11) -0.0022(9) 0.0051(9) 0.0046(10)
N103 0.0126(12) 0.0204(12) 0.0236(11) 0.0007(9) 0.0085(9) 0.0003(9)
N104 0.0167(13) 0.0207(12) 0.0185(10) 0.0011(9) 0.0046(9) 0.0010(10)
N105 0.0151(14) 0.0398(15) 0.0338(13) 0.0030(11) 0.0077(11) -0.0010(11)
C1 0.0136(14) 0.0168(13) 0.0314(14) -0.0041(11) 0.0053(11) 0.0002(11)
C2 0.0240(16) 0.0200(14) 0.0283(14) -0.0011(11) 0.0116(12) -0.0015(12)
C3 0.0222(16) 0.0164(13) 0.0331(15) 0.0007(11) 0.0032(12) -0.0005(12)
C4 0.0172(15) 0.0186(14) 0.0414(16) -0.0006(12) 0.0089(12) 0.0034(11)
C5 0.0201(16) 0.0180(14) 0.0365(15) -0.0018(11) 0.0106(12) 0.0011(12)
C6 0.0210(16) 0.0205(14) 0.0280(14) 0.0024(11) 0.0066(12) -0.0003(12)
C7 0.038(2) 0.0257(16) 0.0378(17) 0.0035(13) 0.0063(14) 0.0099(14)
C8 0.036(2) 0.0386(19) 0.0451(19) 0.0048(15) 0.0233(16) 0.0108(16)
C9 0.0208(16) 0.0180(14) 0.0282(14) 0.0021(11) 0.0053(11) -0.0024(11)
C10 0.0348(19) 0.0219(15) 0.0463(18) 0.0034(13) 0.0155(15) 0.0010(14)
C11 0.0239(17) 0.0307(17) 0.0400(17) 0.0084(13) 0.0129(13) -0.0023(13)
C12 0.0314(18) 0.0219(15) 0.0303(15) -0.0053(12) 0.0109(13) -0.0044(13)
C13 0.036(2) 0.0296(17) 0.0470(19) -0.0162(14) 0.0128(15) -0.0021(15)
C14 0.032(2) 0.042(2) 0.0397(18) -0.0168(15) -0.0049(14) 0.0032(16)
C15 0.0127(14) 0.0224(14) 0.0173(12) 0.0027(10) 0.0038(10) -0.0007(11)
C16 0.0170(14) 0.0193(13) 0.0166(12) -0.0015(10) 0.0048(10) 0.0007(11)
C17 0.0154(14) 0.0217(14) 0.0190(12) 0.0031(10) -0.0007(10) -0.0020(11)
C18 0.0152(14) 0.0309(15) 0.0215(13) 0.0032(11) 0.0066(11) 0.0000(12)
C19 0.0189(15) 0.0257(14) 0.0181(12) 0.0015(10) 0.0063(11) 0.0013(11)
C20 0.0192(15) 0.0192(13) 0.0190(12) -0.0003(10) 0.0044(11) -0.0039(11)
C21 0.0190(15) 0.0292(16) 0.0322(15) -0.0038(12) 0.0047(12) -0.0086(12)
C22 0.0324(18) 0.0311(17) 0.0316(15) -0.0027(12) 0.0159(13) 0.0001(14)
C23 0.0190(15) 0.0209(14) 0.0193(12) -0.0028(10) 0.0032(10) -0.0001(11)
C24 0.0254(17) 0.0292(16) 0.0196(13) -0.0008(11) 0.0043(11) 0.0005(13)
C25 0.0241(17) 0.0446(19) 0.0249(14) -0.0085(13) 0.0034(12) -0.0088(14)
C26 0.0210(15) 0.0191(13) 0.0238(13) 0.0025(10) 0.0068(11) 0.0031(11)
C27 0.0202(16) 0.0260(15) 0.0277(14) 0.0028(11) 0.0053(12) 0.0054(12)
C28 0.0282(19) 0.0203(16) 0.067(2) -0.0110(15) 0.0127(16) -0.0032(13)
C29 0.0159(15) 0.0179(13) 0.0251(13) -0.0012(10) 0.0005(11) 0.0040(11)
C30 0.0251(17) 0.0258(15) 0.0241(14) 0.0019(11) -0.0001(12) 0.0035(12)
C31 0.038(2) 0.0264(16) 0.0263(15) -0.0037(12) -0.0049(13) 0.0053(14)
C32 0.0302(19) 0.0242(16) 0.0405(18) -0.0049(13) -0.0122(14) -0.0029(14)
C33 0.0237(17) 0.0176(14) 0.0466(18) 0.0002(13) -0.0029(14) 0.0013(12)
C34 0.0199(16) 0.0211(14) 0.0310(15) -0.0017(11) 0.0065(12) 0.0031(12)
C35 0.066(3) 0.042(2) 0.0276(16) -0.0129(15) -0.0052(16) -0.0023(19)
C36 0.0252(19) 0.0320(19) 0.070(2) -0.0043(17) 0.0040(17) -0.0088(15)
C37 0.0243(18) 0.058(2) 0.0291(15) 0.0053(15) 0.0110(13) -0.0029(16)
C38 0.037(2) 0.058(2) 0.047(2) 0.0104(17) 0.0149(17) -0.0066(18)
C39 0.0260(18) 0.057(2) 0.0307(16) 0.0222(15) 0.0037(13) -0.0040(16)
C40 0.0239(18) 0.0317(17) 0.0443(18) 0.0058(14) 0.0129(14) 0.0109(14)
C45 0.0198(16) 0.0297(16) 0.0218(13) 0.0050(11) 0.0049(11) 0.0007(12)
C46 0.0173(16) 0.0455(19) 0.0274(15) 0.0048(13) 0.0029(12) 0.0036(14)
C47 0.0135(15) 0.0367(17) 0.0328(15) 0.0018(13) 0.0074(12) 0.0065(13)
C48 0.0157(15) 0.0319(16) 0.0284(14) 0.0022(12) 0.0073(11) 0.0006(12)
C101 0.0152(14) 0.0199(13) 0.0208(12) -0.0035(10) 0.0011(10) 0.0001(11)
C102 0.0200(15) 0.0221(14) 0.0237(13) -0.0051(11) 0.0059(11) 0.0002(11)
C103 0.0240(16) 0.0240(15) 0.0210(13) -0.0039(11) 0.0035(11) 0.0021(12)
C104 0.0263(17) 0.0254(15) 0.0280(14) -0.0089(12) -0.0012(12) -0.0035(13)
C105 0.0196(16) 0.0323(17) 0.0306(15) -0.0066(12) 0.0026(12) -0.0071(13)
C106 0.0201(15) 0.0308(16) 0.0204(13) -0.0040(11) 0.0051(11) -0.0028(12)
C107 0.038(2) 0.0356(18) 0.0248(14) -0.0110(13) 0.0043(13) 0.0001(15)
C108 0.032(2) 0.072(3) 0.0414(19) -0.0142(18) 0.0123(16) -0.0273(19)
C109 0.0206(15) 0.0224(14) 0.0197(12) -0.0032(10) 0.0081(11) 0.0033(11)
C110 0.0308(18) 0.0230(15) 0.0267(14) -0.0028(11) 0.0094(12) 0.0020(13)
C111 0.0241(18) 0.0288(17) 0.0449(18) -0.0004(13) 0.0168(14) 0.0043(13)
C112 0.0221(15) 0.0277(15) 0.0149(11) 0.0001(10) 0.0056(10) 0.0003(12)
C113 0.0208(16) 0.0313(16) 0.0260(14) 0.0059(12) 0.0010(12) 0.0029(13)
C114 0.0188(15) 0.0333(16) 0.0253(14) 0.0028(12) 0.0085(11) 0.0033(12)
C115 0.0145(14) 0.0153(13) 0.0256(13) -0.0025(10) 0.0042(11) 0.0006(10)
C116 0.0238(16) 0.0191(14) 0.0254(13) 0.0015(11) 0.0057(12) 0.0029(12)
C117 0.0199(16) 0.0177(14) 0.0346(15) -0.0012(11) 0.0004(12) 0.0053(11)
C118 0.0166(15) 0.0266(15) 0.0336(15) -0.0038(12) 0.0071(12) 0.0055(12)
C119 0.0201(15) 0.0250(15) 0.0266(13) -0.0063(11) 0.0077(11) -0.0009(12)
C120 0.0180(15) 0.0227(14) 0.0240(13) 0.0022(11) 0.0041(11) 0.0050(11)
C121 0.0272(19) 0.0350(18) 0.0439(18) 0.0080(14) 0.0060(14) 0.0147(14)
C122 0.0308(19) 0.050(2) 0.0331(16) -0.0010(15) 0.0146(14) 0.0043(16)
C123 0.0233(16) 0.0216(14) 0.0230(13) -0.0028(11) 0.0081(11) -0.0012(12)
C124 0.037(2) 0.0245(16) 0.0391(17) -0.0118(13) 0.0125(14) -0.0007(14)
C125 0.0279(18) 0.0343(17) 0.0247(14) -0.0067(12) 0.0024(12) -0.0038(14)
C126 0.0200(15) 0.0205(14) 0.0245(13) 0.0034(11) 0.0083(11) 0.0020(11)
C127 0.0331(19) 0.0254(16) 0.0446(18) 0.0102(13) 0.0169(15) 0.0058(14)
C128 0.0255(17) 0.0288(16) 0.0375(16) 0.0082(13) 0.0101(13) -0.0037(13)
C129 0.0148(14) 0.0197(13) 0.0236(13) 0.0052(10) 0.0048(11) 0.0027(11)
C130 0.0216(16) 0.0277(15) 0.0295(14) 0.0059(12) 0.0126(12) 0.0076(12)
C131 0.0238(17) 0.0428(19) 0.0350(16) 0.0167(14) 0.0184(13) 0.0148(14)
C132 0.0144(16) 0.042(2) 0.052(2) 0.0244(16) 0.0047(14) -0.0025(14)
C133 0.0181(16) 0.0310(17) 0.0384(17) 0.0131(13) -0.0024(13) -0.0057(13)
C134 0.0178(15) 0.0224(14) 0.0297(14) 0.0048(11) 0.0033(12) 0.0015(12)
C135 0.044(2) 0.066(3) 0.052(2) 0.0182(19) 0.0337(18) 0.022(2)
C136 0.037(2) 0.040(2) 0.054(2) 0.0111(16) -0.0101(17) -0.0183(17)
C139 0.0271(17) 0.0265(16) 0.0357(16) 0.0047(12) 0.0165(13) 0.0098(13)
C142 0.0185(15) 0.0239(14) 0.0174(12) 0.0001(10) 0.0045(10) 0.0017(11)
C143 0.0229(16) 0.0349(17) 0.0233(14) 0.0051(12) 0.0054(12) -0.0015(13)
C144 0.0192(16) 0.0463(19) 0.0221(14) 0.0047(13) 0.0020(12) -0.0023(14)
C145 0.0238(17) 0.0389(18) 0.0304(15) -0.0030(13) 0.0004(13) 0.0063(14)
C146 0.020(2) 0.109(4) 0.053(2) 0.000(2) -0.0040(17) 0.025(2)
C147 0.027(2) 0.056(3) 0.077(3) 0.005(2) 0.0172(19) 0.0088(18)
C148 0.0150(16) 0.051(2) 0.0439(18) -0.0088(16) 0.0091(13) -0.0011(15)

loop_
_atom_type_symbol
_atom_type_scat_dispersion_real
_atom_type_scat_dispersion_imag
_atom_type_scat_Cromer_Mann_a1
_atom_type_scat_Cromer_Mann_b1
_atom_type_scat_Cromer_Mann_a2
_atom_type_scat_Cromer_Mann_b2
_atom_type_scat_Cromer_Mann_a3
_atom_type_scat_Cromer_Mann_b3
_atom_type_scat_Cromer_Mann_a4
_atom_type_scat_Cromer_Mann_b4
_atom_type_scat_Cromer_Mann_c
_atom_type_scat_source
C 0.0033 0.0016 2.3100 20.8439 1.0200 10.2075 1.5886 0.5687 0.8650 51.6512 0.2156 'International Tables Vol C 4.2.6.8 and 6.1.1.4'
H 0.0000 0.0000 0.4930 10.5109 0.3229 26.1257 0.1402 3.1424 0.0408 57.7998 0.0030 'International Tables Vol C 4.2.6.8 and 6.1.1.4'
N 0.0061 0.0033 12.2126 0.0057 3.1322 9.8933 2.0125 28.9975 1.1663 0.5826 -11.5290 'International Tables Vol C 4.2.6.8 and 6.1.1.4'
O 0.0106 0.0060 3.0485 13.2771 2.2868 5.7011 1.5463 0.3239 0.8670 32.9089 0.2508 'International Tables Vol C 4.2.6.8 and 6.1.1.4'
P 0.1023 0.0942 6.4345 1.9067 4.1791 27.1570 1.7800 0.5260 1.4908 68.1645 1.1149 'International Tables Vol C 4.2.6.8 and 6.1.1.4'
Co 0.3494 0.9721 12.2841 4.2791 7.3409 0.2784 4.0034 13.5359 2.3488 71.1692 1.0118 'International Tables Vol C 4.2.6.8 and 6.1.1.4'
Zr -2.9673 0.5597 17.8765 1.2762 10.9480 11.9160 5.4173 0.1176 3.6572 87.6627 2.0693 'International Tables Vol C 4.2.6.8 and 6.1.1.4'

loop_
_geom_angle_atom_site_label_1
_geom_angle_atom_site_label_2
_geom_angle_atom_site_label_3
_geom_angle
_geom_angle_publ_flag
Co1 Zr1 P1 49.729(17) yes
Co1 Zr1 P2 51.176(17) yes
P1 Zr1 P2 81.04(2) yes
Co1 Zr1 P3 50.496(17) yes
P1 Zr1 P3 85.05(2) yes
P2 Zr1 P3 85.24(2) yes
Co1 Zr1 O1 162.32(4) yes
P1 Zr1 O1 121.28(5) yes
P2 Zr1 O1 146.51(5) yes
P3 Zr1 O1 118.84(5) yes
Co1 Zr1 N1 85.91(6) yes
P1 Zr1 N1 36.22(6) yes
P2 Zr1 N1 107.72(6) yes
P3 Zr1 N1 110.98(7) yes
O1 Zr1 N1 86.14(8) yes
Co1 Zr1 N2 88.71(6) yes
P1 Zr1 N2 107.28(6) yes
P2 Zr1 N2 37.54(6) yes
P3 Zr1 N2 113.51(6) yes
O1 Zr1 N2 108.97(7) yes
Co1 Zr1 N3 87.24(6) yes
P1 Zr1 N3 118.43(6) yes
P2 Zr1 N3 106.23(6) yes
P3 Zr1 N3 37.50(6) yes
O1 Zr1 N3 85.66(7) yes
N1 Zr1 N2 115.81(9) yes
N1 Zr1 N3 129.41(9) yes
N2 Zr1 N3 114.06(9) yes
Co101 Zr101 P101 50.106(16) yes
Co101 Zr101 P102 50.074(17) yes
P101 Zr101 P102 85.23(2) yes
Co101 Zr101 P103 50.819(17) yes
P101 Zr101 P103 83.77(2) yes
P102 Zr101 P103 81.74(2) yes
Co101 Zr101 O101 163.92(5) yes
P101 Zr101 O101 120.09(5) yes
P102 Zr101 O101 122.18(5) yes
P103 Zr101 O101 145.23(5) yes
Co101 Zr101 N101 86.64(6) yes
P101 Zr101 N101 37.44(6) yes
P102 Zr101 N101 118.96(6) yes
P103 Zr101 N101 103.83(6) yes
O101 Zr101 N101 86.86(8) yes
Co101 Zr101 N102 86.64(6) yes
P101 Zr101 N102 110.36(6) yes
P102 Zr101 N102 36.72(6) yes
P103 Zr101 N102 110.37(6) yes
O101 Zr101 N102 86.02(8) yes
Co101 Zr101 N103 88.08(6) yes
P101 Zr101 N103 115.20(6) yes
P102 Zr101 N103 104.20(6) yes
P103 Zr101 N103 37.63(6) yes
O101 Zr101 N103 107.98(8) yes
N101 Zr101 N102 128.84(8) yes
N101 Zr101 N103 116.46(8) yes
N102 Zr101 N103 113.91(8) yes
Zr1 Co1 P1 75.94(2) yes
Zr1 Co1 P2 73.27(2) yes
P1 Co1 P2 108.65(3) yes
Zr1 Co1 P3 74.11(2) yes
P1 Co1 P3 116.64(3) yes
P2 Co1 P3 113.90(3) yes
Zr1 Co1 N4 177.68(7) yes
P1 Co1 N4 106.02(7) yes
P2 Co1 N4 104.79(7) yes
P3 Co1 N4 105.82(7) yes
Zr101 Co101 P101 74.44(2) yes
Zr101 Co101 P102 74.91(2) yes
P101 Co101 P102 116.71(3) yes
Zr101 Co101 P103 73.38(2) yes
P101 Co101 P103 112.58(3) yes
P102 Co101 P103 109.45(3) yes
Zr101 Co101 N104 178.08(7) yes
P101 Co101 N104 107.39(7) yes
P102 Co101 N104 104.54(7) yes
P103 Co101 N104 105.21(7) yes
Zr1 P1 Co1 54.336(19) yes
Zr1 P1 N1 48.74(8) yes
Co1 P1 N1 103.02(8) yes
Zr1 P1 C9 129.83(9) yes
Co1 P1 C9 116.52(9) yes
N1 P1 C9 108.85(12) yes
Zr1 P1 C12 122.95(10) yes
Co1 P1 C12 116.58(10) yes
N1 P1 C12 105.83(13) yes
C9 P1 C12 105.38(13) yes
Zr1 P2 Co1 55.554(18) yes
Zr1 P2 N2 48.71(7) yes
Co1 P2 N2 104.25(8) yes
Zr1 P2 C23 127.66(9) yes
Co1 P2 C23 119.05(9) yes
N2 P2 C23 105.31(12) yes
Zr1 P2 C26 129.29(9) yes
Co1 P2 C26 120.09(9) yes
N2 P2 C26 107.40(12) yes
C23 P2 C26 99.60(12) yes
Zr1 P3 Co1 55.394(19) yes
Zr1 P3 N3 50.58(7) yes
Co1 P3 N3 104.92(8) yes
Zr1 P3 C37 119.48(11) yes
Co1 P3 C37 120.97(12) yes
N3 P3 C37 104.32(13) yes
Zr1 P3 C41 143.9(2) yes
Co1 P3 C41 125.5(2) yes
N3 P3 C41 107.3(2) yes
C37 P3 C41 91.7(3) yes
Zr1 P3 Co1 55.394(19) yes
Zr1 P3 N3 50.58(7) yes
Co1 P3 N3 104.92(8) yes
Zr1 P3 C37 119.48(11) yes
Co1 P3 C37 120.97(12) yes
N3 P3 C37 104.32(13) yes
Zr1 P3 C43 129.7(2) yes
Co1 P3 C43 111.0(2) yes
N3 P3 C43 105.57(19) yes
C37 P3 C43 108.7(2) yes
Zr101 P101 Co101 55.451(18) yes
Zr101 P101 N101 50.77(7) yes
Co101 P101 N101 104.93(7) yes
Zr101 P101 C109 141.17(9) yes
Co101 P101 C109 122.09(9) yes
N101 P101 C109 106.74(12) yes
Zr101 P101 C112 116.90(9) yes
Co101 P101 C112 117.82(9) yes
N101 P101 C112 105.42(12) yes
C109 P101 C112 98.48(12) yes
Zr101 P102 Co101 55.019(19) yes
Zr101 P102 N102 49.42(8) yes
Co101 P102 N102 104.22(8) yes
Zr101 P102 C123 122.13(9) yes
Co101 P102 C123 117.08(9) yes
N102 P102 C123 105.99(12) yes
Zr101 P102 C126 129.05(9) yes
Co101 P102 C126 115.76(9) yes
N102 P102 C126 106.18(12) yes
C123 P102 C126 106.63(12) yes
Zr101 P103 Co101 55.802(18) yes
Zr101 P103 N103 48.73(7) yes
Co101 P103 N103 104.03(8) yes
Zr101 P103 C140 134.8(8) yes
Co101 P103 C140 125.9(7) yes
N103 P103 C140 112.2(7) yes
Zr101 P103 C142 131.74(9) yes
Co101 P103 C142 117.70(9) yes
N103 P103 C142 105.48(12) yes
C140 P103 C142 90.1(8) yes
Zr101 P103 Co101 55.802(18) yes
Zr101 P103 N103 48.73(7) yes
Co101 P103 N103 104.03(8) yes
Zr101 P103 C137 116.55(13) yes
Co101 P103 C137 114.21(12) yes
N103 P103 C137 105.08(13) yes
Zr101 P103 C142 131.74(9) yes
Co101 P103 C142 117.70(9) yes
N103 P103 C142 105.48(12) yes
C137 P103 C142 109.04(15) yes
Zr1 O1 C45 122.39(15) yes
Zr1 O1 C48 127.24(14) yes
C45 O1 C48 109.29(19) yes
Zr101 O101 C145 122.53(17) yes
Zr101 O101 C148 127.41(17) yes
C145 O101 C148 109.5(2) yes
P1 N1 Zr1 95.04(10) yes
P1 N1 C1 134.82(19) yes
Zr1 N1 C1 129.69(18) yes
P2 N2 Zr1 93.75(10) yes
P2 N2 C15 142.81(18) yes
Zr1 N2 C15 121.69(16) yes
P3 N3 Zr1 91.92(10) yes
P3 N3 C29 132.37(19) yes
Zr1 N3 C29 135.64(18) yes
Co1 N4 N5 179.3(2) yes
P101 N101 Zr101 91.80(9) yes
P101 N101 C101 130.07(18) yes
Zr101 N101 C101 138.02(18) yes
P102 N102 Zr101 93.86(10) yes
P102 N102 C115 135.10(18) yes
Zr101 N102 C115 122.02(17) yes
P103 N103 Zr101 93.64(10) yes
P103 N103 C129 140.32(18) yes
Zr101 N103 C129 122.33(16) yes
Co101 N104 N105 177.7(2) yes
N1 C1 C2 121.4(3) yes
N1 C1 C6 120.5(2) yes
C2 C1 C6 117.8(3) yes
C1 C2 C3 121.7(3) yes
C1 C2 H21 117.8 no
C3 C2 H21 120.5 no
C2 C3 C4 118.6(3) yes
C2 C3 C7 120.5(3) yes
C4 C3 C7 120.9(3) yes
C3 C4 C5 121.5(3) yes
C3 C4 H41 119.7 no
C5 C4 H41 118.8 no
C4 C5 C6 118.7(3) yes
C4 C5 C8 121.2(3) yes
C6 C5 C8 120.1(3) yes
C5 C6 C1 121.7(3) yes
C5 C6 H61 119.0 no
C1 C6 H61 119.3 no
C3 C7 H71 111.6 no
C3 C7 H72 109.5 no
H71 C7 H72 109.0 no
C3 C7 H73 109.1 no
H71 C7 H73 107.8 no
H72 C7 H73 109.9 no
C5 C8 H81 109.4 no
C5 C8 H82 109.1 no
H81 C8 H82 110.2 no
C5 C8 H83 108.8 no
H81 C8 H83 109.5 no
H82 C8 H83 109.7 no
P1 C9 C10 118.6(2) yes
P1 C9 C11 112.24(19) yes
C10 C9 C11 109.3(2) yes
P1 C9 H91 102.9 no
C10 C9 H91 106.9 no
C11 C9 H91 105.7 no
C9 C10 H101 108.8 no
C9 C10 H102 110.9 no
H101 C10 H102 109.3 no
C9 C10 H103 109.7 no
H101 C10 H103 108.0 no
H102 C10 H103 110.1 no
C9 C11 H111 111.2 no
C9 C11 H112 112.7 no
H111 C11 H112 107.4 no
C9 C11 H113 110.9 no
H111 C11 H113 106.8 no
H112 C11 H113 107.5 no
P1 C12 C13 119.0(2) yes
P1 C12 C14 111.7(2) yes
C13 C12 C14 109.9(2) yes
P1 C12 H121 101.6 no
C13 C12 H121 106.7 no
C14 C12 H121 106.8 no
C12 C13 H131 108.5 no
C12 C13 H132 110.2 no
H131 C13 H132 109.1 no
C12 C13 H133 111.0 no
H131 C13 H133 109.5 no
H132 C13 H133 108.5 no
C12 C14 H141 108.4 no
C12 C14 H142 111.1 no
H141 C14 H142 110.3 no
C12 C14 H143 108.3 no
H141 C14 H143 109.7 no
H142 C14 H143 108.9 no
N2 C15 C16 119.6(2) yes
N2 C15 C20 121.3(2) yes
C16 C15 C20 118.3(2) yes
C15 C16 C17 121.3(2) yes
C15 C16 H161 119.7 no
C17 C16 H161 118.9 no
C16 C17 C18 119.2(2) yes
C16 C17 C21 120.3(2) yes
C18 C17 C21 120.4(3) yes
C17 C18 C19 120.7(3) yes
C17 C18 H181 120.2 no
C19 C18 H181 119.1 no
C18 C19 C20 118.8(2) yes
C18 C19 C22 120.0(3) yes
C20 C19 C22 121.1(3) yes
C15 C20 C19 121.6(2) yes
C15 C20 H201 118.2 no
C19 C20 H201 120.1 no
C17 C21 H211 110.9 no
C17 C21 H212 111.6 no
H211 C21 H212 108.2 no
C17 C21 H213 111.7 no
H211 C21 H213 108.0 no
H212 C21 H213 106.2 no
C19 C22 H221 111.5 no
C19 C22 H222 110.4 no
H221 C22 H222 107.9 no
C19 C22 H223 110.1 no
H221 C22 H223 107.2 no
H222 C22 H223 109.6 no
P2 C23 C24 115.67(19) yes
P2 C23 C25 112.08(19) yes
C24 C23 C25 109.8(2) yes
P2 C23 H231 104.1 no
C24 C23 H231 107.2 no
C25 C23 H231 107.4 no
C23 C24 H241 110.2 no
C23 C24 H242 109.8 no
H241 C24 H242 108.8 no
C23 C24 H243 110.9 no
H241 C24 H243 109.0 no
H242 C24 H243 108.0 no
C23 C25 H251 110.6 no
C23 C25 H252 110.4 no
H251 C25 H252 109.1 no
C23 C25 H253 109.9 no
H251 C25 H253 108.5 no
H252 C25 H253 108.3 no
P2 C26 C27 110.33(19) yes
P2 C26 C28 112.9(2) yes
C27 C26 C28 112.6(2) yes
P2 C26 H261 106.8 no
C27 C26 H261 106.6 no
C28 C26 H261 107.2 no
C26 C27 H271 110.7 no
C26 C27 H272 110.3 no
H271 C27 H272 109.2 no
C26 C27 H273 111.2 no
H271 C27 H273 107.2 no
H272 C27 H273 108.3 no
C26 C28 H281 109.7 no
C26 C28 H282 108.5 no
H281 C28 H282 109.4 no
C26 C28 H283 109.8 no
H281 C28 H283 108.0 no
H282 C28 H283 111.3 no
N3 C29 C30 124.7(3) yes
N3 C29 C34 117.9(2) yes
C30 C29 C34 117.4(3) yes
C29 C30 C31 121.3(3) yes
C29 C30 H301 119.2 no
C31 C30 H301 119.6 no
C30 C31 C32 119.4(3) yes
C30 C31 C35 119.1(3) yes
C32 C31 C35 121.5(3) yes
C31 C32 C33 121.0(3) yes
C31 C32 H321 119.2 no
C33 C32 H321 119.7 no
C32 C33 C34 118.3(3) yes
C32 C33 C36 121.0(3) yes
C34 C33 C36 120.7(3) yes
C29 C34 C33 122.5(3) yes
C29 C34 H341 119.5 no
C33 C34 H341 118.0 no
C31 C35 H351 111.7 no
C31 C35 H352 112.7 no
H351 C35 H352 108.5 no
C31 C35 H353 111.3 no
H351 C35 H353 106.3 no
H352 C35 H353 106.0 no
C33 C36 H361 111.6 no
C33 C36 H362 110.5 no
H361 C36 H362 108.1 no
C33 C36 H363 110.5 no
H361 C36 H363 107.9 no
H362 C36 H363 108.1 no
P3 C37 C38 113.2(2) yes
P3 C37 C39 110.9(2) yes
C38 C37 C39 110.8(3) yes
P3 C37 H371 109.4 no
C38 C37 H371 102.3 no
C39 C37 H371 109.9 no
C37 C38 H381 106.5 no
C37 C38 H382 108.0 no
H381 C38 H382 108.7 no
C37 C38 H383 109.9 no
H381 C38 H383 111.1 no
H382 C38 H383 112.4 no
C37 C39 H392 108.8 no
C37 C39 H393 109.8 no
H392 C39 H393 110.5 no
C37 C39 H396 108.2 no
H392 C39 H396 109.9 no
H393 C39 H396 109.5 no
C41 C40 H443 110.0 no
C41 C40 H445 110.9 no
H443 C40 H445 108.5 no
C41 C40 H446 110.3 no
H443 C40 H446 109.0 no
H445 C40 H446 108.1 no
C43 C40 H441 109.9 no
C43 C40 H442 110.2 no
H441 C40 H442 109.0 no
C43 C40 H444 111.3 no
H441 C40 H444 107.7 no
H442 C40 H444 108.6 no
C40 C41 P3 113.4(4) yes
C40 C41 C42 109.7(5) yes
P3 C41 C42 111.7(5) yes
C40 C41 H421 108.2 no
P3 C41 H421 106.4 no
C42 C41 H421 107.1 no
C41 C42 H431 108.8 no
C41 C42 H432 108.9 no
H431 C42 H432 109.2 no
C41 C42 H433 111.3 no
H431 C42 H433 109.6 no
H432 C42 H433 109.0 no
C40 C43 P3 109.8(3) yes
C40 C43 C44 112.0(5) yes
P3 C43 C44 117.9(4) yes
C40 C43 H451 106.8 no
P3 C43 H451 104.3 no
C44 C43 H451 105.1 no
C43 C44 H461 108.6 no
C43 C44 H462 109.3 no
H461 C44 H462 109.2 no
C43 C44 H463 109.7 no
H461 C44 H463 109.2 no
H462 C44 H463 110.8 no
O1 C45 C46 105.3(2) yes
O1 C45 H501 109.5 no
C46 C45 H501 111.8 no
O1 C45 H502 108.7 no
C46 C45 H502 110.5 no
H501 C45 H502 110.8 no
C45 C46 C47 103.1(2) yes
C45 C46 H491 111.7 no
C47 C46 H491 111.7 no
C45 C46 H492 110.2 no
C47 C46 H492 112.1 no
H491 C46 H492 107.9 no
C46 C47 C48 101.4(2) yes
C46 C47 H481 109.6 no
C48 C47 H481 110.1 no
C46 C47 H482 112.7 no
C48 C47 H482 111.6 no
H481 C47 H482 111.1 no
C47 C48 O1 104.3(2) yes
C47 C48 H471 112.2 no
O1 C48 H471 107.6 no
C47 C48 H472 113.3 no
O1 C48 H472 109.7 no
H471 C48 H472 109.5 no
N101 C101 C102 124.3(2) yes
N101 C101 C106 118.5(2) yes
C102 C101 C106 117.1(2) yes
C101 C102 C103 121.5(3) yes
C101 C102 H1021 119.5 no
C103 C102 H1021 119.0 no
C102 C103 C104 119.1(3) yes
C102 C103 C107 120.2(3) yes
C104 C103 C107 120.7(3) yes
C103 C104 C105 121.2(3) yes
C103 C104 H1041 118.5 no
C105 C104 H1041 120.3 no
C104 C105 C106 118.6(3) yes
C104 C105 C108 120.6(3) yes
C106 C105 C108 120.8(3) yes
C101 C106 C105 122.4(3) yes
C101 C106 H1061 119.5 no
C105 C106 H1061 118.1 no
C103 C107 H1071 110.9 no
C103 C107 H1072 112.1 no
H1071 C107 H1072 106.8 no
C103 C107 H1073 110.3 no
H1071 C107 H1073 107.4 no
H1072 C107 H1073 109.2 no
C105 C108 H1081 110.6 no
C105 C108 H1082 113.0 no
H1081 C108 H1082 107.4 no
C105 C108 H1083 110.5 no
H1081 C108 H1083 106.5 no
H1082 C108 H1083 108.6 no
P101 C109 C110 114.75(19) yes
P101 C109 C111 111.82(19) yes
C110 C109 C111 110.3(2) yes
P101 C109 H1091 105.4 no
C110 C109 H1091 107.4 no
C111 C109 H1091 106.7 no
C109 C110 H1101 111.6 no
C109 C110 H1102 110.5 no
H1101 C110 H1102 108.1 no
C109 C110 H1103 108.5 no
H1101 C110 H1103 108.4 no
H1102 C110 H1103 109.7 no
C109 C111 H1111 109.4 no
C109 C111 H1112 110.2 no
H1111 C111 H1112 107.5 no
C109 C111 H1113 110.8 no
H1111 C111 H1113 108.7 no
H1112 C111 H1113 110.1 no
P101 C112 C113 110.93(19) yes
P101 C112 C114 111.77(18) yes
C113 C112 C114 111.9(2) yes
P101 C112 H1121 108.2 no
C113 C112 H1121 106.2 no
C114 C112 H1121 107.5 no
C112 C113 H1131 110.9 no
C112 C113 H1132 108.8 no
H1131 C113 H1132 109.1 no
C112 C113 H1133 110.7 no
H1131 C113 H1133 108.6 no
H1132 C113 H1133 108.8 no
C112 C114 H1141 110.3 no
C112 C114 H1142 110.1 no
H1141 C114 H1142 109.1 no
C112 C114 H1143 109.1 no
H1141 C114 H1143 110.3 no
H1142 C114 H1143 108.0 no
N102 C115 C116 121.2(2) yes
N102 C115 C120 120.9(2) yes
C116 C115 C120 117.4(3) yes
C115 C116 C117 121.7(3) yes
C115 C116 H1161 119.5 no
C117 C116 H1161 118.7 no
C116 C117 C118 119.0(3) yes
C116 C117 C121 120.2(3) yes
C118 C117 C121 120.7(3) yes
C117 C118 C119 121.8(3) yes
C117 C118 H1181 118.5 no
C119 C118 H1181 119.7 no
C118 C119 C120 117.8(3) yes
C118 C119 C122 120.7(3) yes
C120 C119 C122 121.4(3) yes
C115 C120 C119 122.2(2) yes
C115 C120 H1201 118.7 no
C119 C120 H1201 119.1 no
C117 C121 H1211 112.2 no
C117 C121 H1212 111.4 no
H1211 C121 H1212 107.8 no
C117 C121 H1213 111.7 no
H1211 C121 H1213 106.4 no
H1212 C121 H1213 107.1 no
C119 C122 H1221 111.7 no
C119 C122 H1222 110.2 no
H1221 C122 H1222 106.9 no
C119 C122 H1223 110.1 no
H1221 C122 H1223 109.3 no
H1222 C122 H1223 108.5 no
P102 C123 C124 117.2(2) yes
P102 C123 C125 112.72(19) yes
C124 C123 C125 110.0(2) yes
P102 C123 H1231 103.1 no
C124 C123 H1231 105.3 no
C125 C123 H1231 107.5 no
C123 C124 H1241 112.0 no
C123 C124 H1242 112.3 no
H1241 C124 H1242 108.4 no
C123 C124 H1243 108.8 no
H1241 C124 H1243 105.5 no
H1242 C124 H1243 109.6 no
C123 C125 H1251 110.6 no
C123 C125 H1252 109.9 no
H1251 C125 H1252 109.4 no
C123 C125 H1253 110.2 no
H1251 C125 H1253 106.3 no
H1252 C125 H1253 110.4 no
P102 C126 C127 118.7(2) yes
P102 C126 C128 112.10(18) yes
C127 C126 C128 110.4(2) yes
P102 C126 H1261 102.2 no
C127 C126 H1261 105.6 no
C128 C126 H1261 106.6 no
C126 C127 H1271 109.1 no
C126 C127 H1272 111.6 no
H1271 C127 H1272 107.8 no
C126 C127 H1273 111.3 no
H1271 C127 H1273 108.5 no
H1272 C127 H1273 108.3 no
C126 C128 H1281 111.3 no
C126 C128 H1282 110.2 no
H1281 C128 H1282 110.2 no
C126 C128 H1283 109.3 no
H1281 C128 H1283 108.2 no
H1282 C128 H1283 107.5 no
N103 C129 C130 121.2(2) yes
N103 C129 C134 119.7(2) yes
C130 C129 C134 118.6(3) yes
C129 C130 C131 120.2(3) yes
C129 C130 H1301 120.3 no
C131 C130 H1301 119.5 no
C130 C131 C132 118.4(3) yes
C130 C131 C135 119.2(3) yes
C132 C131 C135 122.4(3) yes
C131 C132 C133 123.0(3) yes
C131 C132 H1321 118.5 no
C133 C132 H1321 118.5 no
C132 C133 C134 118.0(3) yes
C132 C133 C136 121.6(3) yes
C134 C133 C136 120.4(3) yes
C129 C134 C133 121.8(3) yes
C129 C134 H1341 120.1 no
C133 C134 H1341 118.1 no
C131 C135 H1351 110.2 no
C131 C135 H1352 111.9 no
H1351 C135 H1352 104.6 no
C131 C135 H1353 112.4 no
H1351 C135 H1353 108.6 no
H1352 C135 H1353 108.9 no
C133 C136 H1361 109.2 no
C133 C136 H1362 109.0 no
H1361 C136 H1362 108.8 no
C133 C136 H1363 110.5 no
H1361 C136 H1363 109.0 no
H1362 C136 H1363 110.3 no
P103 C137 C138 119.0(2) yes
P103 C137 C139 111.5(2) yes
C138 C137 C139 109.8(3) yes
P103 C137 H1371 103.4 no
C138 C137 H1371 104.9 no
C139 C137 H1371 107.3 no
C137 C138 H1381 110.4 no
C137 C138 H1382 110.1 no
H1381 C138 H1382 106.7 no
C137 C138 H1383 110.5 no
H1381 C138 H1383 109.9 no
H1382 C138 H1383 109.2 no
C140 C139 H1391 109.5 no
C140 C139 H1392 109.3 no
H1391 C139 H1392 109.0 no
C140 C139 H1394 110.4 no
H1391 C139 H1394 109.2 no
H1392 C139 H1394 109.4 no
C137 C139 H1393 110.3 no
C137 C139 H1395 108.4 no
H1393 C139 H1395 108.9 no
C137 C139 H1396 111.6 no
H1393 C139 H1396 109.7 no
H1395 C139 H1396 107.9 no
P103 C140 C139 111.5(12) yes
P103 C140 C141 113.7(17) yes
C139 C140 C141 102.3(17) yes
P103 C140 H1401 110.2 no
C139 C140 H1401 109.7 no
C141 C140 H1401 109.2 no
C140 C141 H1411 109.9 no
C140 C141 H1412 109.5 no
H1411 C141 H1412 109.1 no
C140 C141 H1413 109.6 no
H1411 C141 H1413 109.2 no
H1412 C141 H1413 109.5 no
P103 C142 C143 116.08(19) yes
P103 C142 C144 112.84(19) yes
C143 C142 C144 109.6(2) yes
P103 C142 H1421 102.7 no
C143 C142 H1421 106.8 no
C144 C142 H1421 108.1 no
C142 C143 H1431 111.6 no
C142 C143 H1432 111.9 no
H1431 C143 H1432 108.8 no
C142 C143 H1433 107.9 no
H1431 C143 H1433 108.4 no
H1432 C143 H1433 108.2 no
C142 C144 H1441 109.4 no
C142 C144 H1442 110.6 no
H1441 C144 H1442 108.0 no
C142 C144 H1443 111.3 no
H1441 C144 H1443 108.2 no
H1442 C144 H1443 109.3 no
O101 C145 C146 103.8(3) yes
O101 C145 H1451 110.0 no
C146 C145 H1451 112.6 no
O101 C145 H1452 108.3 no
C146 C145 H1452 113.0 no
H1451 C145 H1452 108.9 no
C145 C146 C147 104.9(3) yes
C145 C146 H1461 108.9 no
C147 C146 H1461 113.2 no
C145 C146 H1462 109.6 no
C147 C146 H1462 108.4 no
H1461 C146 H1462 111.5 no
C146 C147 C148 102.8(3) yes
C146 C147 H1471 108.1 no
C148 C147 H1471 110.3 no
C146 C147 H1472 111.6 no
C148 C147 H1472 113.1 no
H1471 C147 H1472 110.6 no
C147 C148 O101 105.8(3) yes
C147 C148 H1481 111.1 no
O101 C148 H1481 109.9 no
C147 C148 H1482 110.1 no
O101 C148 H1482 109.7 no
H1481 C148 H1482 110.1 no

loop_
_geom_bond_atom_site_label_1
_geom_bond_atom_site_label_2
_geom_bond_distance
_geom_bond_publ_flag
Zr1 Co1 2.3778(5) yes
Zr1 P1 2.8390(7) yes
Zr1 P2 2.7613(7) yes
Zr1 P3 2.7785(7) yes
Zr1 O1 2.3303(18) yes
Zr1 N1 2.142(2) yes
Zr1 N2 2.079(2) yes
Zr1 N3 2.148(2) yes
Zr101 Co101 2.3854(5) yes
Zr101 P101 2.7901(7) yes
Zr101 P102 2.8109(7) yes
Zr101 P103 2.7636(7) yes
Zr101 O101 2.3285(19) yes
Zr101 N101 2.162(2) yes
Zr101 N102 2.140(2) yes
Zr101 N103 2.081(2) yes
Co1 P1 2.2331(8) yes
Co1 P2 2.2464(8) yes
Co1 P3 2.2290(8) yes
Co1 N4 1.844(2) yes
Co101 P101 2.2221(7) yes
Co101 P102 2.2326(8) yes
Co101 P103 2.2356(7) yes
Co101 N104 1.836(2) yes
P1 N1 1.684(2) yes
P1 C9 1.868(3) yes
P1 C12 1.878(3) yes
P2 N2 1.686(2) yes
P2 C23 1.865(3) yes
P2 C26 1.867(3) yes
P3 N3 1.692(2) yes
P3 C37 1.874(3) yes
P3 C41 1.855(6) yes
P3 N3 1.692(2) yes
P3 C37 1.874(3) yes
P3 C43 1.905(6) yes
P101 N101 1.697(2) yes
P101 C109 1.880(3) yes
P101 C112 1.887(3) yes
P102 N102 1.684(2) yes
P102 C123 1.865(3) yes
P102 C126 1.870(3) yes
P103 N103 1.691(2) yes
P103 C140 1.91(2) yes
P103 C142 1.856(3) yes
P103 N103 1.691(2) yes
P103 C137 1.855(3) yes
P103 C142 1.856(3) yes
O1 C45 1.462(3) yes
O1 C48 1.461(3) yes
O101 C145 1.462(3) yes
O101 C148 1.462(4) yes
N1 C1 1.418(3) yes
N2 C15 1.416(3) yes
N3 C29 1.407(3) yes
N4 N5 1.110(3) yes
N101 C101 1.407(3) yes
N102 C115 1.414(3) yes
N103 C129 1.416(3) yes
N104 N105 1.109(3) yes
C1 C2 1.397(4) yes
C1 C6 1.393(4) yes
C2 C3 1.385(4) yes
C2 H21 0.926 no
C3 C4 1.398(4) yes
C3 C7 1.503(4) yes
C4 C5 1.376(4) yes
C4 H41 0.928 no
C5 C6 1.396(4) yes
C5 C8 1.513(4) yes
C6 H61 0.938 no
C7 H71 0.973 no
C7 H72 0.968 no
C7 H73 0.974 no
C8 H81 0.973 no
C8 H82 0.946 no
C8 H83 0.961 no
C9 C10 1.539(4) yes
C9 C11 1.532(4) yes
C9 H91 0.962 no
C10 H101 0.947 no
C10 H102 0.960 no
C10 H103 0.961 no
C11 H111 0.969 no
C11 H112 0.963 no
C11 H113 0.960 no
C12 C13 1.532(4) yes
C12 C14 1.528(4) yes
C12 H121 0.988 no
C13 H131 0.960 no
C13 H132 0.973 no
C13 H133 0.949 no
C14 H141 0.968 no
C14 H142 0.973 no
C14 H143 0.973 no
C15 C16 1.397(4) yes
C15 C20 1.394(4) yes
C16 C17 1.385(4) yes
C16 H161 0.926 no
C17 C18 1.391(4) yes
C17 C21 1.500(4) yes
C18 C19 1.400(4) yes
C18 H181 0.927 no
C19 C20 1.385(4) yes
C19 C22 1.504(4) yes
C20 H201 0.931 no
C21 H211 0.941 no
C21 H212 0.953 no
C21 H213 0.954 no
C22 H221 0.948 no
C22 H222 0.955 no
C22 H223 0.951 no
C23 C24 1.529(4) yes
C23 C25 1.530(4) yes
C23 H231 0.972 no
C24 H241 0.947 no
C24 H242 0.953 no
C24 H243 0.940 no
C25 H251 0.959 no
C25 H252 0.961 no
C25 H253 0.969 no
C26 C27 1.520(4) yes
C26 C28 1.524(4) yes
C26 H261 0.965 no
C27 H271 0.971 no
C27 H272 0.976 no
C27 H273 0.973 no
C28 H281 0.942 no
C28 H282 0.953 no
C28 H283 0.964 no
C29 C30 1.398(4) yes
C29 C34 1.390(4) yes
C30 C31 1.393(4) yes
C30 H301 0.931 no
C31 C32 1.381(5) yes
C31 C35 1.512(4) yes
C32 C33 1.391(4) yes
C32 H321 0.932 no
C33 C34 1.389(4) yes
C33 C36 1.497(5) yes
C34 H341 0.942 no
C35 H351 0.940 no
C35 H352 0.946 no
C35 H353 0.952 no
C36 H361 0.932 no
C36 H362 0.945 no
C36 H363 0.935 no
C37 C38 1.504(5) yes
C37 C39 1.526(5) yes
C37 H371 0.992 no
C38 H381 1.008 no
C38 H382 0.996 no
C38 H383 0.995 no
C39 H392 0.946 no
C39 H393 0.955 no
C39 H396 0.937 no
C40 C41 1.516(7) yes
C40 H443 0.957 no
C40 H445 0.967 no
C40 H446 0.964 no
C40 C43 1.537(6) yes
C40 H441 0.959 no
C40 H442 0.963 no
C40 H444 0.964 no
C41 C42 1.512(9) yes
C41 H421 0.974 no
C42 H431 0.954 no
C42 H432 0.965 no
C42 H433 0.954 no
C43 C44 1.513(8) yes
C43 H451 0.978 no
C44 H461 0.968 no
C44 H462 0.957 no
C44 H463 0.954 no
C45 C46 1.512(4) yes
C45 H501 0.979 no
C45 H502 0.959 no
C46 C47 1.524(4) yes
C46 H491 0.969 no
C46 H492 0.973 no
C47 C48 1.510(4) yes
C47 H481 0.970 no
C47 H482 0.957 no
C48 H471 0.985 no
C48 H472 0.977 no
C101 C102 1.404(4) yes
C101 C106 1.396(4) yes
C102 C103 1.393(4) yes
C102 H1021 0.943 no
C103 C104 1.385(4) yes
C103 C107 1.500(4) yes
C104 C105 1.388(4) yes
C104 H1041 0.943 no
C105 C106 1.388(4) yes
C105 C108 1.501(4) yes
C106 H1061 0.928 no
C107 H1071 0.941 no
C107 H1072 0.951 no
C107 H1073 0.942 no
C108 H1081 0.946 no
C108 H1082 0.940 no
C108 H1083 0.935 no
C109 C110 1.526(4) yes
C109 C111 1.523(4) yes
C109 H1091 0.964 no
C110 H1101 0.961 no
C110 H1102 0.952 no
C110 H1103 0.968 no
C111 H1111 0.955 no
C111 H1112 0.951 no
C111 H1113 0.968 no
C112 C113 1.528(4) yes
C112 C114 1.524(4) yes
C112 H1121 0.987 no
C113 H1131 0.960 no
C113 H1132 0.958 no
C113 H1133 0.954 no
C114 H1141 0.964 no
C114 H1142 0.954 no
C114 H1143 0.973 no
C115 C116 1.395(4) yes
C115 C120 1.402(4) yes
C116 C117 1.388(4) yes
C116 H1161 0.918 no
C117 C118 1.377(4) yes
C117 C121 1.500(4) yes
C118 C119 1.396(4) yes
C118 H1181 0.925 no
C119 C120 1.391(4) yes
C119 C122 1.505(4) yes
C120 H1201 0.939 no
C121 H1211 0.937 no
C121 H1212 0.939 no
C121 H1213 0.942 no
C122 H1221 0.961 no
C122 H1222 0.944 no
C122 H1223 0.936 no
C123 C124 1.535(4) yes
C123 C125 1.529(4) yes
C123 H1231 0.975 no
C124 H1241 0.970 no
C124 H1242 0.956 no
C124 H1243 0.968 no
C125 H1251 0.956 no
C125 H1252 0.958 no
C125 H1253 0.963 no
C126 C127 1.528(4) yes
C126 C128 1.527(4) yes
C126 H1261 0.961 no
C127 H1271 0.962 no
C127 H1272 0.964 no
C127 H1273 0.960 no
C128 H1281 0.966 no
C128 H1282 0.963 no
C128 H1283 0.971 no
C129 C130 1.392(4) yes
C129 C134 1.400(4) yes
C130 C131 1.411(4) yes
C130 H1301 0.922 no
C131 C132 1.380(5) yes
C131 C135 1.499(4) yes
C132 C133 1.369(5) yes
C132 H1321 0.930 no
C133 C134 1.386(4) yes
C133 C136 1.504(4) yes
C134 H1341 0.943 no
C135 H1351 0.953 no
C135 H1352 0.971 no
C135 H1353 0.950 no
C136 H1361 0.962 no
C136 H1362 0.980 no
C136 H1363 0.975 no
C137 C138 1.522(5) yes
C137 C139 1.547(4) yes
C137 H1371 0.983 no
C138 H1381 0.957 no
C138 H1382 0.963 no
C138 H1383 0.971 no
C139 C140 1.49(2) yes
C139 H1391 0.960 no
C139 H1392 0.961 no
C139 H1394 0.961 no
C139 H1393 0.967 no
C139 H1395 0.966 no
C139 H1396 0.954 no
C140 C141 1.51(3) yes
C140 H1401 0.981 no
C141 H1411 0.958 no
C141 H1412 0.960 no
C141 H1413 0.962 no
C142 C143 1.537(4) yes
C142 C144 1.530(4) yes
C142 H1421 0.966 no
C143 H1431 0.947 no
C143 H1432 0.961 no
C143 H1433 0.946 no
C144 H1441 0.949 no
C144 H1442 0.952 no
C144 H1443 0.966 no
C145 C146 1.508(5) yes
C145 H1451 0.958 no
C145 H1452 0.959 no
C146 C147 1.498(5) yes
C146 H1461 0.951 no
C146 H1462 0.956 no
C147 C148 1.466(5) yes
C147 H1471 0.983 no
C147 H1472 0.969 no
C148 H1481 0.942 no
C148 H1482 0.969 no
